data_7715360
loop_
_publ_author_name
'Zgrabik, Joshua C.'
'Bhuniya, Balaka'
'Branstad Phillips, Thomas'
'Barroso, Jorge'
'Vlaisavljevich, Bess'
'Daly, Scott R.'

_publ_section_title
;
 Volatile lanthanide complexes with fluorinated heptadentate ligands.
;
_journal_issue 7
_journal_name_full 'Dalton transactions (Cambridge, England : 2003)'
_journal_page_first 2998
_journal_page_last 3009
_journal_paper_doi 10.1039/d3dt04198k
_journal_volume 53
_journal_year 2024
_chemical_formula_moiety 'C21 H15 Er F18 N4 O3'
_chemical_formula_sum 'C21 H15 Er F18 N4 O3'
_chemical_formula_weight 880.63
_space_group_crystal_system triclinic
_space_group_IT_number 2
_space_group_name_Hall '-P 1'
_space_group_name_H-M_alt 'P -1'
_atom_sites_solution_hydrogens geom
_atom_sites_solution_primary dual
_audit_creation_date 2023-06-12
_audit_creation_method
;
Olex2 1.5
(compiled 2023.03.06 svn.rbb2c1857 for OlexSys, GUI svn.r6748)
;
_audit_update_record
;
2023-12-12 deposited with the CCDC.	2024-01-12 downloaded from the CCDC.
;
_cell_angle_alpha 117.742(5)
_cell_angle_beta 93.538(5)
_cell_angle_gamma 91.261(5)
_cell_formula_units_Z 2
_cell_length_a 8.1560(8)
_cell_length_b 14.0106(14)
_cell_length_c 14.8598(15)
_cell_measurement_reflns_used 31416
_cell_measurement_temperature 150.15
_cell_measurement_theta_max 26.423
_cell_measurement_theta_min 2.506
_cell_volume 1497.5(3)
_computing_molecular_graphics 'Olex2 1.5 (Dolomanov et al., 2009)'
_computing_publication_material 'Olex2 1.5 (Dolomanov et al., 2009)'
_computing_structure_refinement 'SHELXL 2016/4 (Sheldrick, 2015)'
_computing_structure_solution 'SHELXT 2018/2 (Sheldrick, 2018)'
_diffrn_ambient_temperature 150.15
_diffrn_measured_fraction_theta_full 0.998
_diffrn_measured_fraction_theta_max 0.994
_diffrn_measurement_device_type 'Bruker Nonius Kappa Apex'
_diffrn_measurement_method 'CCD Phi and Omega Scans'
_diffrn_radiation_type MoK\a
_diffrn_radiation_wavelength 0.71073
_diffrn_reflns_av_R_equivalents 0.0327
_diffrn_reflns_av_unetI/netI 0.0232
_diffrn_reflns_Laue_measured_fraction_full 0.998
_diffrn_reflns_Laue_measured_fraction_max 0.994
_diffrn_reflns_limit_h_max 10
_diffrn_reflns_limit_h_min -10
_diffrn_reflns_limit_k_max 17
_diffrn_reflns_limit_k_min -17
_diffrn_reflns_limit_l_max 18
_diffrn_reflns_limit_l_min -18
_diffrn_reflns_number 31416
_diffrn_reflns_point_group_measured_fraction_full 0.998
_diffrn_reflns_point_group_measured_fraction_max 0.994
_diffrn_reflns_theta_full 25.242
_diffrn_reflns_theta_max 26.423
_diffrn_reflns_theta_min 2.506
_exptl_absorpt_coefficient_mu 2.945
_exptl_absorpt_correction_T_max 0.7454
_exptl_absorpt_correction_T_min 0.5990
_exptl_absorpt_correction_type multi-scan
_exptl_absorpt_process_details
;
SADABS-2016/2 (Bruker,2016/2) was used for absorption correction.
wR2(int) was 0.0680 before and 0.0454 after correction.
The Ratio of minimum to maximum transmission is 0.8036.
The \l/2 correction factor is Not present.
;
_exptl_crystal_colour colourless
_exptl_crystal_density_diffrn 1.953
_exptl_crystal_description needle
_exptl_crystal_F_000 846
_exptl_crystal_size_max 0.245
_exptl_crystal_size_mid 0.025
_exptl_crystal_size_min 0.015
_refine_diff_density_max 1.290
_refine_diff_density_min -0.695
_refine_diff_density_rms 0.097
_refine_ls_extinction_method none
_refine_ls_goodness_of_fit_ref 1.068
_refine_ls_hydrogen_treatment constr
_refine_ls_matrix_type full
_refine_ls_number_parameters 424
_refine_ls_number_reflns 6126
_refine_ls_number_restraints 0
_refine_ls_restrained_S_all 1.068
_refine_ls_R_factor_all 0.0266
_refine_ls_R_factor_gt 0.0241
_refine_ls_shift/su_max 0.001
_refine_ls_shift/su_mean 0.000
_refine_ls_structure_factor_coef Fsqd
_refine_ls_weighting_details 'w=1/[\s^2^(Fo^2^)+(0.0292P)^2^+2.5289P] where P=(Fo^2^+2Fc^2^)/3'
_refine_ls_weighting_scheme calc
_refine_ls_wR_factor_gt 0.0593
_refine_ls_wR_factor_ref 0.0605
_reflns_Friedel_coverage 0.000
_reflns_number_gt 5723
_reflns_number_total 6126
_reflns_threshold_expression 'I > 2\s(I)'
_cod_data_source_file d3dt04198k2.cif
_cod_data_source_block dal219
_cod_database_code 7715360
_shelx_shelxl_version_number 2016/4
_shelx_space_group_comment
;
The symmetry employed for this shelxl refinement is uniquely defined
by the following loop, which should always be used as a source of
symmetry information in preference to the above space-group names.
They are only intended as comments.
;
_shelx_estimated_absorpt_t_max 0.957
_shelx_estimated_absorpt_t_min 0.532
_olex2_refinement_description
;
1. Fixed Uiso
 At 1.2 times of:
  All C(H) groups, All C(H,H) groups
2.a Secondary CH2 refined with riding coordinates:
 C21(H21A,H21B), C22(H22A,H22B), C11(H11A,H11B), C31(H31A,H31B), C12(H12A,
 H12B), C32(H32A,H32B)
2.b Aromatic/amide H refined with riding coordinates:
 C14(H14), C24(H24), C34(H34)
;
_smtbx_masks_void_probe_radius 1.2
_smtbx_masks_void_truncation_radius 1.2
_olex2_submission_special_instructions 'No special instructions were received'

loop_
_space_group_symop_operation_xyz
'x, y, z'
'-x, -y, -z'

loop_
_atom_site_label
_atom_site_type_symbol
_atom_site_fract_x
_atom_site_fract_y
_atom_site_fract_z
_atom_site_U_iso_or_equiv
_atom_site_adp_type
_atom_site_occupancy
_atom_site_site_symmetry_order
_atom_site_calc_flag
_atom_site_refinement_flags_posn
_atom_site_refinement_flags_adp
_atom_site_refinement_flags_occupancy
_atom_site_disorder_assembly
_atom_site_disorder_group
Er1 Er 0.67153(2) 0.68307(2) 0.37272(2) 0.01744(5) Uani 1 1 d . . . . .
F16 F 0.5657(3) 0.64845(16) 0.70304(15) 0.0313(4) Uani 1 1 d . . . . .
F24 F 0.3484(2) 0.90512(17) 0.22524(16) 0.0322(4) Uani 1 1 d . . . . .
F25 F 0.5258(3) 1.02865(15) 0.33370(16) 0.0312(4) Uani 1 1 d . . . . .
F36 F 0.4994(3) 0.40446(16) 0.00133(14) 0.0343(5) Uani 1 1 d . . . . .
F15 F 0.4228(2) 0.78436(16) 0.72391(16) 0.0323(4) Uani 1 1 d . . . . .
F31 F 1.0829(2) 0.46549(17) 0.39761(17) 0.0346(5) Uani 1 1 d . . . . .
O2 O 0.8326(3) 0.68330(18) 0.25758(17) 0.0249(5) Uani 1 1 d . . . . .
F33 F 0.9012(3) 0.33893(19) 0.3636(2) 0.0410(5) Uani 1 1 d . . . . .
F14 F 0.6592(3) 0.80941(19) 0.80534(15) 0.0389(5) Uani 1 1 d . . . . .
O1 O 0.8290(3) 0.81806(19) 0.49312(17) 0.0293(5) Uani 1 1 d . . . . .
F35 F 0.4282(3) 0.29780(17) 0.06083(16) 0.0397(5) Uani 1 1 d . . . . .
F26 F 0.5617(3) 0.95145(19) 0.17410(17) 0.0406(5) Uani 1 1 d . . . . .
F32 F 1.0534(3) 0.3318(2) 0.24770(18) 0.0453(6) Uani 1 1 d . . . . .
F12 F 0.9391(3) 1.03634(18) 0.6300(2) 0.0497(6) Uani 1 1 d . . . . .
O3 O 0.7988(3) 0.54408(18) 0.37004(17) 0.0262(5) Uani 1 1 d . . . . .
F11 F 1.1252(3) 0.92569(19) 0.5774(2) 0.0521(7) Uani 1 1 d . . . . .
F34 F 0.6639(3) 0.2884(2) 0.00146(17) 0.0495(6) Uani 1 1 d . . . . .
N2 N 0.5659(3) 0.8198(2) 0.33123(19) 0.0193(5) Uani 1 1 d . . . . .
F22 F 1.0792(3) 0.6549(2) 0.13243(18) 0.0534(7) Uani 1 1 d . . . . .
F23 F 0.9248(4) 0.6991(3) 0.0386(2) 0.0796(11) Uani 1 1 d . . . . .
F13 F 1.0503(4) 0.9795(3) 0.7271(2) 0.0718(10) Uani 1 1 d . . . . .
N4 N 0.3575(3) 0.6804(2) 0.37008(19) 0.0181(5) Uani 1 1 d . . . . .
N1 N 0.5888(3) 0.6989(2) 0.5341(2) 0.0195(5) Uani 1 1 d . . . . .
N3 N 0.5504(3) 0.5241(2) 0.2189(2) 0.0211(5) Uani 1 1 d . . . . .
F21 F 0.8654(4) 0.5589(3) 0.0474(2) 0.0788(10) Uani 1 1 d . . . . .
C21 C 0.2941(4) 0.7731(2) 0.3574(2) 0.0210(6) Uani 1 1 d . . . . .
H21A H 0.196450 0.799553 0.396576 0.025 Uiso 1 1 calc R U . . .
H21B H 0.260740 0.749185 0.284579 0.025 Uiso 1 1 calc R U . . .
C14 C 0.7935(4) 0.8297(2) 0.6554(2) 0.0215(6) Uani 1 1 d . . . . .
H14 H 0.839482 0.861674 0.724045 0.026 Uiso 1 1 calc R U . . .
C22 C 0.4277(4) 0.8635(2) 0.3954(2) 0.0215(6) Uani 1 1 d . . . . .
H22A H 0.386239 0.926295 0.389328 0.026 Uiso 1 1 calc R U . . .
H22B H 0.463474 0.887011 0.467892 0.026 Uiso 1 1 calc R U . . .
C13 C 0.6533(4) 0.7551(2) 0.6267(2) 0.0193(6) Uani 1 1 d . . . . .
C25 C 0.8220(4) 0.7197(3) 0.1933(2) 0.0223(6) Uani 1 1 d . . . . .
C23 C 0.6030(4) 0.8465(2) 0.2621(2) 0.0193(6) Uani 1 1 d . . . . .
C24 C 0.7245(4) 0.7970(3) 0.1920(2) 0.0231(6) Uani 1 1 d . . . . .
H24 H 0.738364 0.819129 0.141363 0.028 Uiso 1 1 calc R U . . .
C15 C 0.8641(4) 0.8570(2) 0.5893(2) 0.0223(6) Uani 1 1 d . . . . .
C11 C 0.3084(4) 0.6885(3) 0.4686(2) 0.0208(6) Uani 1 1 d . . . . .
H11A H 0.197444 0.653092 0.457988 0.025 Uiso 1 1 calc R U . . .
H11B H 0.304186 0.765393 0.519373 0.025 Uiso 1 1 calc R U . . .
C36 C 0.9710(4) 0.3976(3) 0.3251(3) 0.0267(7) Uani 1 1 d . . . . .
C16 C 0.9961(4) 0.9496(3) 0.6319(3) 0.0268(7) Uani 1 1 d . . . . .
C31 C 0.2864(4) 0.5768(2) 0.2841(2) 0.0216(6) Uani 1 1 d . . . . .
H31A H 0.170363 0.585450 0.266800 0.026 Uiso 1 1 calc R U . . .
H31B H 0.287774 0.519801 0.305765 0.026 Uiso 1 1 calc R U . . .
C33 C 0.6267(4) 0.4390(2) 0.1629(2) 0.0220(6) Uani 1 1 d . . . . .
C17 C 0.5760(4) 0.7501(3) 0.7161(2) 0.0260(7) Uani 1 1 d . . . . .
C12 C 0.4318(4) 0.6342(3) 0.5085(2) 0.0212(6) Uani 1 1 d . . . . .
H12A H 0.393855 0.632438 0.569714 0.025 Uiso 1 1 calc R U . . .
H12B H 0.445063 0.559141 0.455691 0.025 Uiso 1 1 calc R U . . .
C35 C 0.8409(4) 0.4571(3) 0.2951(2) 0.0221(6) Uani 1 1 d . . . . .
C34 C 0.7763(4) 0.4086(3) 0.1959(3) 0.0247(7) Uani 1 1 d . . . . .
H34 H 0.833309 0.351952 0.146416 0.030 Uiso 1 1 calc R U . . .
C27 C 0.5102(4) 0.9333(3) 0.2482(3) 0.0253(7) Uani 1 1 d . . . . .
C32 C 0.3819(4) 0.5420(3) 0.1902(2) 0.0233(7) Uani 1 1 d . . . . .
H32A H 0.330072 0.474734 0.133182 0.028 Uiso 1 1 calc R U . . .
H32B H 0.383919 0.598952 0.168460 0.028 Uiso 1 1 calc R U . . .
C37 C 0.5540(4) 0.3569(3) 0.0559(3) 0.0275(7) Uani 1 1 d . . . . .
C26 C 0.9283(5) 0.6633(3) 0.1045(3) 0.0365(9) Uani 1 1 d . . . . .

loop_
_atom_site_aniso_label
_atom_site_aniso_U_11
_atom_site_aniso_U_22
_atom_site_aniso_U_33
_atom_site_aniso_U_23
_atom_site_aniso_U_13
_atom_site_aniso_U_12
Er1 0.01748(8) 0.01626(7) 0.01789(8) 0.00753(5) 0.00017(5) 0.00198(5)
F16 0.0425(12) 0.0280(10) 0.0312(11) 0.0201(9) 0.0034(9) 0.0067(9)
F24 0.0256(10) 0.0349(11) 0.0366(11) 0.0179(9) -0.0042(8) 0.0060(8)
F25 0.0365(11) 0.0177(9) 0.0376(11) 0.0118(9) -0.0003(9) 0.0034(8)
F36 0.0503(13) 0.0306(11) 0.0211(10) 0.0119(9) -0.0020(9) 0.0015(9)
F15 0.0299(11) 0.0332(11) 0.0360(11) 0.0164(9) 0.0140(9) 0.0101(9)
F31 0.0222(10) 0.0370(12) 0.0475(13) 0.0232(10) -0.0049(9) 0.0008(8)
O2 0.0224(11) 0.0257(12) 0.0279(12) 0.0129(10) 0.0056(9) 0.0069(9)
F33 0.0246(10) 0.0455(13) 0.0759(17) 0.0479(13) 0.0012(10) 0.0022(9)
F14 0.0444(13) 0.0474(13) 0.0201(10) 0.0129(9) -0.0010(9) -0.0101(10)
O1 0.0332(13) 0.0304(13) 0.0221(12) 0.0117(10) -0.0043(10) -0.0101(10)
F35 0.0525(14) 0.0323(11) 0.0304(11) 0.0137(9) -0.0088(10) -0.0167(10)
F26 0.0502(14) 0.0471(13) 0.0445(13) 0.0360(11) 0.0158(11) 0.0192(11)
F32 0.0394(13) 0.0493(14) 0.0431(13) 0.0164(11) 0.0093(10) 0.0293(11)
F12 0.0333(12) 0.0250(11) 0.0890(19) 0.0261(12) -0.0008(12) -0.0002(9)
O3 0.0301(12) 0.0246(12) 0.0236(12) 0.0109(10) 0.0003(9) 0.0090(10)
F11 0.0233(11) 0.0381(13) 0.0708(17) 0.0044(12) 0.0134(11) -0.0039(9)
F34 0.0535(15) 0.0447(14) 0.0286(12) -0.0020(10) 0.0039(10) 0.0233(12)
N2 0.0191(13) 0.0178(12) 0.0191(13) 0.0070(10) 0.0020(10) 0.0017(10)
F22 0.0233(11) 0.100(2) 0.0346(12) 0.0278(14) 0.0062(9) 0.0221(12)
F23 0.073(2) 0.150(3) 0.0534(17) 0.072(2) 0.0435(15) 0.070(2)
F13 0.092(2) 0.079(2) 0.0435(15) 0.0351(15) -0.0380(15) -0.0591(18)
N4 0.0184(12) 0.0168(12) 0.0206(13) 0.0102(10) 0.0010(10) 0.0014(10)
N1 0.0196(13) 0.0164(12) 0.0239(13) 0.0105(11) 0.0017(10) 0.0015(10)
N3 0.0210(13) 0.0211(13) 0.0204(13) 0.0090(11) 0.0016(10) 0.0022(10)
F21 0.0532(17) 0.069(2) 0.0568(18) -0.0198(15) 0.0152(14) 0.0074(15)
C21 0.0209(15) 0.0198(15) 0.0246(16) 0.0120(13) 0.0024(12) 0.0053(12)
C14 0.0211(15) 0.0197(15) 0.0202(15) 0.0068(12) -0.0034(12) 0.0024(12)
C22 0.0245(16) 0.0175(15) 0.0209(15) 0.0074(12) 0.0028(12) 0.0041(12)
C13 0.0214(15) 0.0162(14) 0.0214(15) 0.0095(12) 0.0025(12) 0.0062(12)
C25 0.0170(15) 0.0255(16) 0.0189(15) 0.0061(13) -0.0005(12) -0.0024(12)
C23 0.0184(15) 0.0165(14) 0.0196(15) 0.0062(12) -0.0025(12) -0.0012(11)
C24 0.0217(16) 0.0279(17) 0.0201(15) 0.0116(13) 0.0021(12) 0.0008(13)
C15 0.0215(15) 0.0158(14) 0.0261(16) 0.0074(13) -0.0032(12) 0.0025(12)
C11 0.0195(15) 0.0227(15) 0.0212(15) 0.0110(13) 0.0028(12) 0.0006(12)
C36 0.0191(15) 0.0270(17) 0.0361(19) 0.0164(15) 0.0034(14) 0.0053(13)
C16 0.0246(17) 0.0232(16) 0.0287(17) 0.0094(14) -0.0022(14) -0.0017(13)
C31 0.0209(15) 0.0202(15) 0.0214(15) 0.0082(13) -0.0012(12) 0.0011(12)
C33 0.0255(16) 0.0193(15) 0.0213(15) 0.0095(13) 0.0031(12) 0.0008(12)
C17 0.0288(17) 0.0251(16) 0.0223(16) 0.0098(14) 0.0010(13) -0.0004(13)
C12 0.0228(15) 0.0206(15) 0.0219(15) 0.0115(13) 0.0004(12) -0.0012(12)
C35 0.0190(15) 0.0214(15) 0.0289(17) 0.0139(14) 0.0057(13) 0.0037(12)
C34 0.0218(16) 0.0226(16) 0.0283(17) 0.0101(14) 0.0062(13) 0.0070(13)
C27 0.0260(17) 0.0252(16) 0.0284(17) 0.0156(14) 0.0011(13) 0.0031(13)
C32 0.0234(16) 0.0234(16) 0.0205(15) 0.0086(13) -0.0026(12) 0.0030(13)
C37 0.0352(19) 0.0225(16) 0.0223(16) 0.0083(14) 0.0036(14) 0.0047(14)
C26 0.0301(19) 0.053(2) 0.0256(18) 0.0166(18) 0.0070(15) 0.0160(17)

loop_
_atom_type_symbol
_atom_type_description
_atom_type_scat_dispersion_real
_atom_type_scat_dispersion_imag
_atom_type_scat_source
C C 0.0033 0.0016 'International Tables Vol C Tables 4.2.6.8 and 6.1.1.4'
H H 0.0000 0.0000 'International Tables Vol C Tables 4.2.6.8 and 6.1.1.4'
Er Er -0.2586 4.9576 'International Tables Vol C Tables 4.2.6.8 and 6.1.1.4'
F F 0.0171 0.0103 'International Tables Vol C Tables 4.2.6.8 and 6.1.1.4'
N N 0.0061 0.0033 'International Tables Vol C Tables 4.2.6.8 and 6.1.1.4'
O O 0.0106 0.0060 'International Tables Vol C Tables 4.2.6.8 and 6.1.1.4'

loop_
_geom_angle_atom_site_label_1
_geom_angle_atom_site_label_2
_geom_angle_atom_site_label_3
_geom_angle
_geom_angle_site_symmetry_1
_geom_angle_site_symmetry_3
_geom_angle_publ_flag
O2 Er1 N2 75.41(8) . . ?
O2 Er1 N4 129.22(8) . . ?
O2 Er1 N1 159.64(9) . . ?
O2 Er1 N3 79.66(9) . . ?
O1 Er1 O2 89.16(9) . . ?
O1 Er1 O3 100.17(9) . . ?
O1 Er1 N2 84.81(9) . . ?
O1 Er1 N4 121.69(9) . . ?
O1 Er1 N1 74.39(9) . . ?
O1 Er1 N3 167.61(9) . . ?
O3 Er1 O2 89.49(8) . . ?
O3 Er1 N2 164.10(8) . . ?
O3 Er1 N4 118.89(8) . . ?
O3 Er1 N1 81.91(8) . . ?
O3 Er1 N3 74.63(9) . . ?
N2 Er1 N4 69.34(8) . . ?
N2 Er1 N1 113.99(8) . . ?
N2 Er1 N3 97.37(9) . . ?
N1 Er1 N4 70.74(8) . . ?
N1 Er1 N3 115.27(9) . . ?
N3 Er1 N4 70.19(8) . . ?
C25 O2 Er1 134.5(2) . . ?
C15 O1 Er1 137.1(2) . . ?
C35 O3 Er1 130.9(2) . . ?
C22 N2 Er1 105.36(18) . . ?
C23 N2 Er1 131.0(2) . . ?
C23 N2 C22 123.3(3) . . ?
C21 N4 Er1 110.59(17) . . ?
C21 N4 C11 109.4(2) . . ?
C11 N4 Er1 108.70(17) . . ?
C31 N4 Er1 109.23(17) . . ?
C31 N4 C21 109.6(2) . . ?
C31 N4 C11 109.3(2) . . ?
C13 N1 Er1 131.3(2) . . ?
C13 N1 C12 123.0(3) . . ?
C12 N1 Er1 105.58(18) . . ?
C33 N3 Er1 125.6(2) . . ?
C33 N3 C32 122.7(3) . . ?
C32 N3 Er1 111.29(18) . . ?
N4 C21 H21A 109.8 . . ?
N4 C21 H21B 109.8 . . ?
N4 C21 C22 109.5(2) . . ?
H21A C21 H21B 108.2 . . ?
C22 C21 H21A 109.8 . . ?
C22 C21 H21B 109.8 . . ?
C13 C14 H14 118.3 . . ?
C15 C14 H14 118.3 . . ?
C15 C14 C13 123.4(3) . . ?
N2 C22 C21 106.7(2) . . ?
N2 C22 H22A 110.4 . . ?
N2 C22 H22B 110.4 . . ?
C21 C22 H22A 110.4 . . ?
C21 C22 H22B 110.4 . . ?
H22A C22 H22B 108.6 . . ?
N1 C13 C14 124.2(3) . . ?
N1 C13 C17 121.0(3) . . ?
C14 C13 C17 114.7(3) . . ?
O2 C25 C24 128.8(3) . . ?
O2 C25 C26 113.6(3) . . ?
C24 C25 C26 117.5(3) . . ?
N2 C23 C24 124.2(3) . . ?
N2 C23 C27 120.6(3) . . ?
C24 C23 C27 115.2(3) . . ?
C25 C24 C23 124.0(3) . . ?
C25 C24 H24 118.0 . . ?
C23 C24 H24 118.0 . . ?
O1 C15 C14 128.2(3) . . ?
O1 C15 C16 113.2(3) . . ?
C14 C15 C16 118.6(3) . . ?
N4 C11 H11A 109.7 . . ?
N4 C11 H11B 109.7 . . ?
N4 C11 C12 110.1(2) . . ?
H11A C11 H11B 108.2 . . ?
C12 C11 H11A 109.7 . . ?
C12 C11 H11B 109.7 . . ?
F31 C36 F33 106.0(3) . . ?
F31 C36 C35 112.3(3) . . ?
F33 C36 C35 110.5(3) . . ?
F32 C36 F31 106.6(3) . . ?
F32 C36 F33 107.8(3) . . ?
F32 C36 C35 113.3(3) . . ?
F12 C16 C15 110.9(3) . . ?
F11 C16 F12 105.7(3) . . ?
F11 C16 C15 112.3(3) . . ?
F13 C16 F12 106.6(3) . . ?
F13 C16 F11 107.4(3) . . ?
F13 C16 C15 113.5(3) . . ?
N4 C31 H31A 109.3 . . ?
N4 C31 H31B 109.3 . . ?
N4 C31 C32 111.6(3) . . ?
H31A C31 H31B 108.0 . . ?
C32 C31 H31A 109.3 . . ?
C32 C31 H31B 109.3 . . ?
N3 C33 C34 124.4(3) . . ?
N3 C33 C37 121.2(3) . . ?
C34 C33 C37 114.2(3) . . ?
F16 C17 C13 111.2(3) . . ?
F15 C17 F16 107.2(3) . . ?
F15 C17 C13 110.7(3) . . ?
F14 C17 F16 106.5(3) . . ?
F14 C17 F15 107.2(3) . . ?
F14 C17 C13 113.6(3) . . ?
N1 C12 C11 106.6(2) . . ?
N1 C12 H12A 110.4 . . ?
N1 C12 H12B 110.4 . . ?
C11 C12 H12A 110.4 . . ?
C11 C12 H12B 110.4 . . ?
H12A C12 H12B 108.6 . . ?
O3 C35 C36 114.1(3) . . ?
O3 C35 C34 128.3(3) . . ?
C34 C35 C36 117.4(3) . . ?
C33 C34 H34 118.4 . . ?
C35 C34 C33 123.2(3) . . ?
C35 C34 H34 118.4 . . ?
F24 C27 C23 111.0(3) . . ?
F25 C27 F24 107.3(3) . . ?
F25 C27 C23 111.5(3) . . ?
F26 C27 F24 106.6(3) . . ?
F26 C27 F25 106.5(3) . . ?
F26 C27 C23 113.5(3) . . ?
N3 C32 C31 106.8(2) . . ?
N3 C32 H32A 110.4 . . ?
N3 C32 H32B 110.4 . . ?
C31 C32 H32A 110.4 . . ?
C31 C32 H32B 110.4 . . ?
H32A C32 H32B 108.6 . . ?
F36 C37 F34 106.1(3) . . ?
F36 C37 C33 112.1(3) . . ?
F35 C37 F36 107.4(3) . . ?
F35 C37 F34 107.2(3) . . ?
F35 C37 C33 111.2(3) . . ?
F34 C37 C33 112.5(3) . . ?
F22 C26 F21 104.9(3) . . ?
F22 C26 C25 113.6(3) . . ?
F23 C26 F22 110.6(3) . . ?
F23 C26 F21 102.6(4) . . ?
F23 C26 C25 115.9(3) . . ?
F21 C26 C25 107.9(3) . . ?

loop_
_geom_bond_atom_site_label_1
_geom_bond_atom_site_label_2
_geom_bond_distance
_geom_bond_site_symmetry_2
_geom_bond_publ_flag
Er1 O2 2.222(2) . ?
Er1 O1 2.211(2) . ?
Er1 O3 2.212(2) . ?
Er1 N2 2.428(3) . ?
Er1 N4 2.558(2) . ?
Er1 N1 2.443(3) . ?
Er1 N3 2.458(3) . ?
F16 C17 1.345(4) . ?
F24 C27 1.346(4) . ?
F25 C27 1.344(4) . ?
F36 C37 1.332(4) . ?
F15 C17 1.340(4) . ?
F31 C36 1.336(4) . ?
O2 C25 1.275(4) . ?
F33 C36 1.336(4) . ?
F14 C17 1.322(4) . ?
O1 C15 1.280(4) . ?
F35 C37 1.331(4) . ?
F26 C27 1.330(4) . ?
F32 C36 1.327(4) . ?
F12 C16 1.322(4) . ?
O3 C35 1.283(4) . ?
F11 C16 1.321(4) . ?
F34 C37 1.335(4) . ?
N2 C22 1.475(4) . ?
N2 C23 1.296(4) . ?
F22 C26 1.301(4) . ?
F23 C26 1.290(5) . ?
F13 C16 1.318(4) . ?
N4 C21 1.494(4) . ?
N4 C11 1.495(4) . ?
N4 C31 1.490(4) . ?
N1 C13 1.293(4) . ?
N1 C12 1.474(4) . ?
N3 C33 1.294(4) . ?
N3 C32 1.476(4) . ?
F21 C26 1.371(5) . ?
C21 H21A 0.9900 . ?
C21 H21B 0.9900 . ?
C21 C22 1.519(4) . ?
C14 H14 0.9500 . ?
C14 C13 1.433(4) . ?
C14 C15 1.361(5) . ?
C22 H22A 0.9900 . ?
C22 H22B 0.9900 . ?
C13 C17 1.535(4) . ?
C25 C24 1.364(5) . ?
C25 C26 1.522(5) . ?
C23 C24 1.426(4) . ?
C23 C27 1.532(4) . ?
C24 H24 0.9500 . ?
C15 C16 1.528(4) . ?
C11 H11A 0.9900 . ?
C11 H11B 0.9900 . ?
C11 C12 1.524(4) . ?
C36 C35 1.532(4) . ?
C31 H31A 0.9900 . ?
C31 H31B 0.9900 . ?
C31 C32 1.520(4) . ?
C33 C34 1.433(4) . ?
C33 C37 1.534(4) . ?
C12 H12A 0.9900 . ?
C12 H12B 0.9900 . ?
C35 C34 1.366(5) . ?
C34 H34 0.9500 . ?
C32 H32A 0.9900 . ?
C32 H32B 0.9900 . ?

loop_
_geom_torsion_atom_site_label_1
_geom_torsion_atom_site_label_2
_geom_torsion_atom_site_label_3
_geom_torsion_atom_site_label_4
_geom_torsion
_geom_torsion_site_symmetry_1
_geom_torsion_site_symmetry_2
_geom_torsion_site_symmetry_3
_geom_torsion_site_symmetry_4
_geom_torsion_publ_flag
Er1 O2 C25 C24 19.5(5) . . . . ?
Er1 O2 C25 C26 -157.2(2) . . . . ?
Er1 O1 C15 C14 -8.1(5) . . . . ?
Er1 O1 C15 C16 175.5(2) . . . . ?
Er1 O3 C35 C36 162.3(2) . . . . ?
Er1 O3 C35 C34 -22.9(5) . . . . ?
Er1 N2 C22 C21 -67.0(2) . . . . ?
Er1 N2 C23 C24 -0.7(5) . . . . ?
Er1 N2 C23 C27 176.8(2) . . . . ?
Er1 N4 C21 C22 -24.5(3) . . . . ?
Er1 N4 C11 C12 -31.7(3) . . . . ?
Er1 N4 C31 C32 -38.4(3) . . . . ?
Er1 N1 C13 C14 3.6(4) . . . . ?
Er1 N1 C13 C17 -179.7(2) . . . . ?
Er1 N1 C12 C11 -64.0(2) . . . . ?
Er1 N3 C33 C34 19.4(4) . . . . ?
Er1 N3 C33 C37 -165.3(2) . . . . ?
Er1 N3 C32 C31 -53.5(3) . . . . ?
F31 C36 C35 O3 -37.4(4) . . . . ?
F31 C36 C35 C34 147.2(3) . . . . ?
O2 C25 C24 C23 -5.2(6) . . . . ?
O2 C25 C26 F22 -48.6(5) . . . . ?
O2 C25 C26 F23 -178.3(4) . . . . ?
O2 C25 C26 F21 67.3(4) . . . . ?
F33 C36 C35 O3 80.7(4) . . . . ?
F33 C36 C35 C34 -94.7(4) . . . . ?
O1 C15 C16 F12 69.5(4) . . . . ?
O1 C15 C16 F11 -48.5(4) . . . . ?
O1 C15 C16 F13 -170.6(3) . . . . ?
F32 C36 C35 O3 -158.3(3) . . . . ?
F32 C36 C35 C34 26.3(4) . . . . ?
O3 C35 C34 C33 -11.5(5) . . . . ?
N2 C23 C24 C25 -3.7(5) . . . . ?
N2 C23 C27 F24 -59.7(4) . . . . ?
N2 C23 C27 F25 59.9(4) . . . . ?
N2 C23 C27 F26 -179.7(3) . . . . ?
N4 C21 C22 N2 61.7(3) . . . . ?
N4 C11 C12 N1 66.0(3) . . . . ?
N4 C31 C32 N3 62.3(3) . . . . ?
N1 C13 C17 F16 57.7(4) . . . . ?
N1 C13 C17 F15 -61.4(4) . . . . ?
N1 C13 C17 F14 177.9(3) . . . . ?
N3 C33 C34 C35 10.5(5) . . . . ?
N3 C33 C37 F36 46.6(4) . . . . ?
N3 C33 C37 F35 -73.7(4) . . . . ?
N3 C33 C37 F34 166.1(3) . . . . ?
C21 N4 C11 C12 -152.6(2) . . . . ?
C21 N4 C31 C32 82.9(3) . . . . ?
C14 C13 C17 F16 -125.3(3) . . . . ?
C14 C13 C17 F15 115.5(3) . . . . ?
C14 C13 C17 F14 -5.1(4) . . . . ?
C14 C15 C16 F12 -107.3(3) . . . . ?
C14 C15 C16 F11 134.6(3) . . . . ?
C14 C15 C16 F13 12.6(4) . . . . ?
C22 N2 C23 C24 -173.0(3) . . . . ?
C22 N2 C23 C27 4.5(4) . . . . ?
C13 N1 C12 C11 112.1(3) . . . . ?
C13 C14 C15 O1 -5.3(5) . . . . ?
C13 C14 C15 C16 170.9(3) . . . . ?
C23 N2 C22 C21 107.0(3) . . . . ?
C24 C25 C26 F22 134.3(4) . . . . ?
C24 C25 C26 F23 4.5(5) . . . . ?
C24 C25 C26 F21 -109.8(4) . . . . ?
C24 C23 C27 F24 118.1(3) . . . . ?
C24 C23 C27 F25 -122.3(3) . . . . ?
C24 C23 C27 F26 -2.0(4) . . . . ?
C15 C14 C13 N1 6.6(5) . . . . ?
C15 C14 C13 C17 -170.2(3) . . . . ?
C11 N4 C21 C22 95.2(3) . . . . ?
C11 N4 C31 C32 -157.2(2) . . . . ?
C36 C35 C34 C33 163.1(3) . . . . ?
C31 N4 C21 C22 -145.0(3) . . . . ?
C31 N4 C11 C12 87.4(3) . . . . ?
C33 N3 C32 C31 132.8(3) . . . . ?
C12 N1 C13 C14 -171.4(3) . . . . ?
C12 N1 C13 C17 5.2(4) . . . . ?
C34 C33 C37 F36 -137.6(3) . . . . ?
C34 C33 C37 F35 102.1(3) . . . . ?
C34 C33 C37 F34 -18.1(4) . . . . ?
C27 C23 C24 C25 178.6(3) . . . . ?
C32 N3 C33 C34 -167.9(3) . . . . ?
C32 N3 C33 C37 7.4(5) . . . . ?
C37 C33 C34 C35 -165.1(3) . . . . ?
C26 C25 C24 C23 171.4(3) . . . . ?

loop_
_smtbx_masks_void_nr
_smtbx_masks_void_average_x
_smtbx_masks_void_average_y
_smtbx_masks_void_average_z
_smtbx_masks_void_volume
_smtbx_masks_void_count_electrons
_smtbx_masks_void_content
1 0.128 0.000 0.000 185.1 37.3 ?
